data_4103403
loop_
_publ_author_name
'Donald J. Knobloch'
'Emil Lobkovsky'
'Paul J. Chirik'

_publ_section_title
;
 Functionalization of Hafnium Oxamidide Complexes Prepared from CO-Induced
 N2 Cleavage
;
_journal_name_full 'Journal of the American Chemical Society'
_journal_page_first 15340
_journal_page_last 15350
_journal_paper_doi 10.1021/ja106848y
_journal_volume 132
_journal_year 2010
_chemical_formula_moiety 'C52 H78 Hf2 N4 O4 Si2, 0.5(C6 H6)'
_chemical_formula_sum 'C55 H81 Hf2 N4 O4 Si2'
_chemical_formula_weight 1275.40
_chemical_name_systematic
; 
 ? 
;
_space_group_IT_number 2
_symmetry_cell_setting triclinic
_symmetry_space_group_name_Hall '-P 1'
_symmetry_space_group_name_H-M 'P -1'
_atom_sites_solution_hydrogens geom
_atom_sites_solution_primary direct
_atom_sites_solution_secondary difmap
_audit_creation_method SHELXL-97
_cell_angle_alpha 66.648(3)
_cell_angle_beta 89.161(3)
_cell_angle_gamma 65.823(3)
_cell_formula_units_Z 2
_cell_length_a 13.0460(8)
_cell_length_b 14.4943(9)
_cell_length_c 17.9894(12)
_cell_measurement_reflns_used 9909
_cell_measurement_temperature 173(2)
_cell_measurement_theta_max 30.56
_cell_measurement_theta_min 2.51
_cell_volume 2804.4(3)
_computing_cell_refinement 'Bruker SAINT+'
_computing_data_collection 'Bruker APEX2'
_computing_data_reduction 'Bruker SAINT+'
_computing_molecular_graphics 'Bruker SHELXTL'
_computing_publication_material 'Bruker SHELXTL'
_computing_structure_refinement 'SHELXL-97 (Sheldrick, 1997)'
_computing_structure_solution 'SHELXS-97 (Sheldrick, 1990)'
_diffrn_ambient_temperature 173(2)
_diffrn_measured_fraction_theta_full 0.992
_diffrn_measured_fraction_theta_max 0.992
_diffrn_measurement_device_type 'Bruker X8 APEX II diffractometer'
_diffrn_measurement_method 'phi and omega scans'
_diffrn_radiation_monochromator graphite
_diffrn_radiation_source 'fine-focus sealed tube'
_diffrn_radiation_type MoK\a
_diffrn_radiation_wavelength 0.71073
_diffrn_reflns_av_R_equivalents 0.0313
_diffrn_reflns_av_sigmaI/netI 0.0328
_diffrn_reflns_limit_h_max 17
_diffrn_reflns_limit_h_min -17
_diffrn_reflns_limit_k_max 19
_diffrn_reflns_limit_k_min -19
_diffrn_reflns_limit_l_max 23
_diffrn_reflns_limit_l_min -23
_diffrn_reflns_number 48211
_diffrn_reflns_theta_full 28.28
_diffrn_reflns_theta_max 28.28
_diffrn_reflns_theta_min 1.70
_diffrn_standards_number 0
_exptl_absorpt_coefficient_mu 3.788
_exptl_absorpt_correction_T_max 0.8632
_exptl_absorpt_correction_T_min 0.3126
_exptl_absorpt_correction_type multi-scan
_exptl_absorpt_process_details SADABS
_exptl_crystal_colour colourless
_exptl_crystal_density_diffrn 1.510
_exptl_crystal_density_method 'not measured'
_exptl_crystal_description plate
_exptl_crystal_F_000 1286
_exptl_crystal_size_max 0.40
_exptl_crystal_size_mid 0.20
_exptl_crystal_size_min 0.04
_refine_diff_density_max 1.233
_refine_diff_density_min -0.659
_refine_diff_density_rms 0.095
_refine_ls_extinction_method none
_refine_ls_goodness_of_fit_ref 1.029
_refine_ls_hydrogen_treatment riding
_refine_ls_matrix_type full
_refine_ls_number_parameters 624
_refine_ls_number_reflns 13811
_refine_ls_number_restraints 0
_refine_ls_restrained_S_all 1.029
_refine_ls_R_factor_all 0.0332
_refine_ls_R_factor_gt 0.0227
_refine_ls_shift/su_max 0.061
_refine_ls_shift/su_mean 0.000
_refine_ls_structure_factor_coef Fsqd
_refine_ls_weighting_details 'calc w=1/[\s^2^(Fo^2^)+(0.0180P)^2^+2.1869P] where P=(Fo^2^+2Fc^2^)/3'
_refine_ls_weighting_scheme calc
_refine_ls_wR_factor_gt 0.0485
_refine_ls_wR_factor_ref 0.0529
_reflns_number_gt 11332
_reflns_number_total 13811
_reflns_threshold_expression >2sigma(I)
_cod_data_source_file ja106848y_si_001_1.cif
_cod_data_source_block djk31
_cod_database_code 4103403

loop_
_symmetry_equiv_pos_as_xyz
'x, y, z'
'-x, -y, -z'

loop_
_atom_site_label
_atom_site_type_symbol
_atom_site_fract_x
_atom_site_fract_y
_atom_site_fract_z
_atom_site_U_iso_or_equiv
_atom_site_adp_type
_atom_site_occupancy
_atom_site_symmetry_multiplicity
_atom_site_calc_flag
_atom_site_refinement_flags
Hf1 Hf 1.188164(8) -0.010121(9) 0.804212(6) 0.01769(3) Uani 1 1 d .
Hf2 Hf 1.466649(9) -0.331408(9) 0.672584(6) 0.01901(3) Uani 1 1 d .
Si1 Si 0.93867(6) 0.15002(6) 0.83658(5) 0.02440(17) Uani 1 1 d .
Si2 Si 1.69785(7) -0.48685(7) 0.62297(5) 0.02915(18) Uani 1 1 d .
O1 O 1.17956(14) -0.11218(15) 0.73991(11) 0.0217(4) Uani 1 1 d .
O2 O 1.47335(15) -0.23005(15) 0.73579(11) 0.0230(4) Uani 1 1 d .
O3 O 1.33840(15) -0.00313(16) 0.85176(11) 0.0244(4) Uani 1 1 d .
O4 O 1.32062(15) -0.34991(15) 0.63271(12) 0.0261(4) Uani 1 1 d .
N1 N 1.35853(18) -0.11248(19) 0.79360(14) 0.0230(5) Uani 1 1 d .
N2 N 1.29856(18) -0.25086(18) 0.69965(13) 0.0207(5) Uani 1 1 d .
N3 N 1.5281(2) -0.1258(2) 0.84757(16) 0.0345(6) Uani 1 1 d .
N4 N 1.13978(19) -0.27786(19) 0.67356(15) 0.0270(5) Uani 1 1 d .
C1 C 1.0457(2) 0.0006(2) 0.89696(16) 0.0202(5) Uani 1 1 d .
C2 C 1.0587(2) -0.0896(2) 0.87706(16) 0.0217(6) Uani 1 1 d .
C3 C 1.1696(2) -0.1777(2) 0.91423(17) 0.0232(6) Uani 1 1 d .
C4 C 1.2269(2) -0.1440(2) 0.95611(16) 0.0239(6) Uani 1 1 d .
C5 C 1.1529(2) -0.0338(2) 0.94486(16) 0.0218(6) Uani 1 1 d .
C6 C 1.0164(2) 0.1744(2) 0.74838(16) 0.0231(6) Uani 1 1 d .
C7 C 1.0241(2) 0.1270(2) 0.69164(17) 0.0265(6) Uani 1 1 d .
H7A H 0.9633 0.1111 0.6738 0.032 Uiso 1 1 calc R
C8 C 1.1182(2) 0.1278(2) 0.65247(16) 0.0277(6) Uani 1 1 d .
H8A H 1.1370 0.1081 0.6050 0.033 Uiso 1 1 calc R
C9 C 1.1721(2) 0.1747(2) 0.68347(17) 0.0270(6) Uani 1 1 d .
C10 C 1.1117(2) 0.1989(2) 0.74500(17) 0.0244(6) Uani 1 1 d .
H10A H 1.1255 0.2403 0.7738 0.029 Uiso 1 1 calc R
C11 C 0.9708(2) -0.0990(3) 0.83056(19) 0.0304(7) Uani 1 1 d .
H11A H 1.0050 -0.1269 0.7904 0.046 Uiso 1 1 calc R
H11B H 0.9059 -0.0252 0.8019 0.046 Uiso 1 1 calc R
H11C H 0.9444 -0.1510 0.8692 0.046 Uiso 1 1 calc R
C12 C 1.2150(3) -0.2906(2) 0.9140(2) 0.0352(7) Uani 1 1 d .
H12A H 1.2970 -0.3184 0.9132 0.053 Uiso 1 1 calc R
H12B H 1.1758 -0.2848 0.8652 0.053 Uiso 1 1 calc R
H12C H 1.2018 -0.3425 0.9636 0.053 Uiso 1 1 calc R
C13 C 1.3444(2) -0.2169(3) 1.00759(18) 0.0347(7) Uani 1 1 d .
H13A H 1.3417 -0.2762 1.0577 0.052 Uiso 1 1 calc R
H13B H 1.3712 -0.1715 1.0226 0.052 Uiso 1 1 calc R
H13C H 1.3968 -0.2506 0.9761 0.052 Uiso 1 1 calc R
C14 C 1.1821(2) 0.0334(3) 0.97915(18) 0.0297(6) Uani 1 1 d .
H14A H 1.2614 -0.0092 1.0079 0.044 Uiso 1 1 calc R
H14B H 1.1313 0.0491 1.0177 0.044 Uiso 1 1 calc R
H14C H 1.1724 0.1040 0.9341 0.044 Uiso 1 1 calc R
C15 C 1.2617(3) 0.2119(3) 0.6473(2) 0.0373(8) Uani 1 1 d .
C16 C 1.3559(3) 0.1230(3) 0.6272(2) 0.0523(10) Uani 1 1 d .
H16A H 1.3970 0.0554 0.6782 0.078 Uiso 1 1 calc R
H16B H 1.4092 0.1521 0.6007 0.078 Uiso 1 1 calc R
H16C H 1.3216 0.1049 0.5901 0.078 Uiso 1 1 calc R
C17 C 1.1981(3) 0.3175(3) 0.5665(2) 0.0562(11) Uani 1 1 d .
H17A H 1.1690 0.2977 0.5280 0.084 Uiso 1 1 calc R
H17B H 1.2506 0.3490 0.5422 0.084 Uiso 1 1 calc R
H17C H 1.1342 0.3729 0.5780 0.084 Uiso 1 1 calc R
C18 C 1.3137(3) 0.2418(3) 0.7040(3) 0.0531(10) Uani 1 1 d .
H18A H 1.2552 0.3075 0.7085 0.080 Uiso 1 1 calc R
H18B H 1.3761 0.2586 0.6816 0.080 Uiso 1 1 calc R
H18C H 1.3433 0.1786 0.7586 0.080 Uiso 1 1 calc R
C19 C 0.7932(2) 0.1720(3) 0.8027(2) 0.0377(8) Uani 1 1 d .
H19A H 0.7411 0.2520 0.7797 0.057 Uiso 1 1 calc R
H19B H 0.7662 0.1311 0.8499 0.057 Uiso 1 1 calc R
H19C H 0.7957 0.1445 0.7606 0.057 Uiso 1 1 calc R
C20 C 0.9251(3) 0.2446(3) 0.8859(2) 0.0381(8) Uani 1 1 d .
H20A H 0.8677 0.3205 0.8505 0.057 Uiso 1 1 calc R
H20B H 0.9988 0.2454 0.8939 0.057 Uiso 1 1 calc R
H20C H 0.9017 0.2177 0.9393 0.057 Uiso 1 1 calc R
C21 C 1.6358(2) -0.5139(2) 0.71996(17) 0.0239(6) Uani 1 1 d .
C22 C 1.6443(2) -0.4678(2) 0.77593(17) 0.0261(6) Uani 1 1 d .
C23 C 1.5580(2) -0.4687(2) 0.82421(17) 0.0313(7) Uani 1 1 d .
C24 C 1.4933(2) -0.5108(2) 0.79823(19) 0.0337(7) Uani 1 1 d .
C25 C 1.5399(2) -0.5392(2) 0.73407(19) 0.0298(7) Uani 1 1 d .
C26 C 1.5960(2) -0.3347(2) 0.57031(17) 0.0269(6) Uani 1 1 d .
C27 C 1.5923(2) -0.2529(2) 0.59610(17) 0.0269(6) Uani 1 1 d .
H27A H 1.6602 -0.2538 0.6220 0.032 Uiso 1 1 calc R
C28 C 1.4847(2) -0.1601(2) 0.56357(17) 0.0269(6) Uani 1 1 d .
H28A H 1.4627 -0.0874 0.5670 0.032 Uiso 1 1 calc R
C29 C 1.4177(2) -0.1809(2) 0.51738(17) 0.0262(6) Uani 1 1 d .
C30 C 1.4859(2) -0.2907(2) 0.52441(17) 0.0272(6) Uani 1 1 d .
H30A H 1.4646 -0.3256 0.4930 0.033 Uiso 1 1 calc R
C31 C 1.4980(3) -0.5941(3) 0.6945(2) 0.0458(9) Uani 1 1 d .
H31A H 1.4699 -0.6428 0.7349 0.069 Uiso 1 1 calc R
H31B H 1.5608 -0.6387 0.6745 0.069 Uiso 1 1 calc R
H31C H 1.4360 -0.5365 0.6482 0.069 Uiso 1 1 calc R
C32 C 1.3964(3) -0.5308(3) 0.8365(2) 0.0535(11) Uani 1 1 d .
H32A H 1.4270 -0.6045 0.8835 0.080 Uiso 1 1 calc R
H32B H 1.3449 -0.5279 0.7957 0.080 Uiso 1 1 calc R
H32C H 1.3543 -0.4728 0.8552 0.080 Uiso 1 1 calc R
C33 C 1.5458(3) -0.4363(3) 0.89468(19) 0.0480(10) Uani 1 1 d .
H33A H 1.5879 -0.5030 0.9460 0.072 Uiso 1 1 calc R
H33B H 1.4649 -0.4027 0.8987 0.072 Uiso 1 1 calc R
H33C H 1.5766 -0.3820 0.8854 0.072 Uiso 1 1 calc R
C34 C 1.7336(2) -0.4332(3) 0.7906(2) 0.0367(7) Uani 1 1 d .
H34A H 1.6962 -0.3585 0.7894 0.055 Uiso 1 1 calc R
H34B H 1.7807 -0.4319 0.7476 0.055 Uiso 1 1 calc R
H34C H 1.7821 -0.4868 0.8445 0.055 Uiso 1 1 calc R
C35 C 1.3040(3) -0.0946(2) 0.46104(18) 0.0336(7) Uani 1 1 d .
C36 C 1.2577(4) -0.1471(3) 0.4202(3) 0.0685(13) Uani 1 1 d .
H36A H 1.3118 -0.1753 0.3873 0.103 Uiso 1 1 calc R
H36B H 1.1842 -0.0906 0.3845 0.103 Uiso 1 1 calc R
H36C H 1.2473 -0.2090 0.4625 0.103 Uiso 1 1 calc R
C37 C 1.3252(3) -0.0024(3) 0.3938(2) 0.0602(12) Uani 1 1 d .
H37A H 1.3493 0.0364 0.4186 0.090 Uiso 1 1 calc R
H37B H 1.2547 0.0512 0.3537 0.090 Uiso 1 1 calc R
H37C H 1.3851 -0.0356 0.3662 0.090 Uiso 1 1 calc R
C38 C 1.2158(3) -0.0418(3) 0.5064(2) 0.0465(9) Uani 1 1 d .
H38A H 1.1984 -0.0992 0.5480 0.070 Uiso 1 1 calc R
H38B H 1.1459 0.0168 0.4671 0.070 Uiso 1 1 calc R
H38C H 1.2463 -0.0089 0.5332 0.070 Uiso 1 1 calc R
C39 C 1.6818(4) -0.5605(3) 0.5630(2) 0.0528(10) Uani 1 1 d .
H39A H 1.7150 -0.5406 0.5132 0.079 Uiso 1 1 calc R
H39B H 1.6006 -0.5383 0.5477 0.079 Uiso 1 1 calc R
H39C H 1.7214 -0.6415 0.5966 0.079 Uiso 1 1 calc R
C40 C 1.8507(3) -0.5166(3) 0.6392(2) 0.0453(9) Uani 1 1 d .
H40A H 1.8565 -0.4532 0.6429 0.068 Uiso 1 1 calc R
H40B H 1.8850 -0.5280 0.5928 0.068 Uiso 1 1 calc R
H40C H 1.8912 -0.5842 0.6903 0.068 Uiso 1 1 calc R
C41 C 1.3812(2) -0.1745(2) 0.75428(16) 0.0200(5) Uani 1 1 d .
C42 C 1.2731(2) -0.1772(2) 0.72945(15) 0.0197(5) Uani 1 1 d .
C43 C 1.4206(2) -0.0805(2) 0.83449(17) 0.0251(6) Uani 1 1 d .
C44 C 1.5967(3) -0.0998(3) 0.8937(2) 0.0418(8) Uani 1 1 d .
C45 C 1.7198(3) -0.1687(5) 0.8914(3) 0.0925(19) Uani 1 1 d .
H45A H 1.7360 -0.2479 0.9139 0.139 Uiso 1 1 calc R
H45B H 1.7705 -0.1591 0.9244 0.139 Uiso 1 1 calc R
H45C H 1.7326 -0.1437 0.8344 0.139 Uiso 1 1 calc R
C46 C 1.5692(4) 0.0238(4) 0.8539(3) 0.0744(15) Uani 1 1 d .
H46A H 1.5744 0.0471 0.7954 0.112 Uiso 1 1 calc R
H46B H 1.6239 0.0361 0.8810 0.112 Uiso 1 1 calc R
H46C H 1.4917 0.0677 0.8597 0.112 Uiso 1 1 calc R
C47 C 1.5780(3) -0.1328(4) 0.9816(2) 0.0529(10) Uani 1 1 d .
H47A H 1.4985 -0.0872 0.9828 0.079 Uiso 1 1 calc R
H47B H 1.6291 -0.1207 1.0122 0.079 Uiso 1 1 calc R
H47C H 1.5941 -0.2120 1.0071 0.079 Uiso 1 1 calc R
C48 C 1.2418(2) -0.2937(2) 0.66631(16) 0.0219(6) Uani 1 1 d .
C49 C 1.0827(3) -0.3257(3) 0.6398(2) 0.0391(8) Uani 1 1 d .
C50 C 1.1441(3) -0.4535(3) 0.6800(3) 0.0765(16) Uani 1 1 d .
H50A H 1.2206 -0.4784 0.6658 0.115 Uiso 1 1 calc R
H50B H 1.1006 -0.4830 0.6600 0.115 Uiso 1 1 calc R
H50C H 1.1506 -0.4811 0.7398 0.115 Uiso 1 1 calc R
C51 C 1.0716(3) -0.2793(4) 0.5467(3) 0.0654(12) Uani 1 1 d .
H51A H 1.0327 -0.1974 0.5226 0.098 Uiso 1 1 calc R
H51B H 1.0271 -0.3070 0.5255 0.098 Uiso 1 1 calc R
H51C H 1.1477 -0.3037 0.5320 0.098 Uiso 1 1 calc R
C52 C 0.9634(3) -0.2891(3) 0.6624(3) 0.0516(10) Uani 1 1 d .
H52A H 0.9698 -0.3235 0.7223 0.077 Uiso 1 1 calc R
H52B H 0.9184 -0.3129 0.6375 0.077 Uiso 1 1 calc R
H52C H 0.9256 -0.2075 0.6417 0.077 Uiso 1 1 calc R
C1S C 0.9795(6) -0.4749(6) 1.0670(5) 0.126(3) Uani 1 1 d .
H1SA H 0.9662 -0.4567 1.1126 0.151 Uiso 1 1 calc R
C2S C 1.0081(6) -0.4106(6) 0.9991(5) 0.114(2) Uani 1 1 d .
H2SA H 1.0136 -0.3464 0.9973 0.137 Uiso 1 1 calc R
C3S C 1.0293(7) -0.4376(7) 0.9322(4) 0.131(3) Uani 1 1 d .
H3SA H 1.0502 -0.3924 0.8860 0.157 Uiso 1 1 calc R

loop_
_atom_site_aniso_label
_atom_site_aniso_U_11
_atom_site_aniso_U_22
_atom_site_aniso_U_33
_atom_site_aniso_U_23
_atom_site_aniso_U_13
_atom_site_aniso_U_12
Hf1 0.01717(5) 0.02073(6) 0.01810(6) -0.01044(5) 0.00480(4) -0.00900(4)
Hf2 0.01832(6) 0.01825(6) 0.01981(6) -0.00949(5) 0.00311(4) -0.00615(4)
Si1 0.0203(4) 0.0221(4) 0.0251(4) -0.0084(3) 0.0076(3) -0.0059(3)
Si2 0.0294(4) 0.0220(4) 0.0307(4) -0.0134(3) 0.0091(3) -0.0046(3)
O1 0.0173(9) 0.0260(10) 0.0262(10) -0.0157(8) 0.0038(7) -0.0092(8)
O2 0.0175(9) 0.0290(10) 0.0260(10) -0.0169(8) 0.0045(7) -0.0085(8)
O3 0.0248(10) 0.0320(11) 0.0273(10) -0.0189(9) 0.0093(8) -0.0164(9)
O4 0.0221(9) 0.0251(10) 0.0348(11) -0.0191(9) 0.0025(8) -0.0074(8)
N1 0.0188(11) 0.0300(12) 0.0257(12) -0.0170(10) 0.0043(9) -0.0109(10)
N2 0.0194(11) 0.0241(11) 0.0225(12) -0.0133(10) 0.0029(9) -0.0098(9)
N3 0.0235(12) 0.0542(17) 0.0420(16) -0.0325(14) 0.0094(11) -0.0204(12)
N4 0.0230(12) 0.0245(12) 0.0361(14) -0.0147(11) 0.0020(10) -0.0109(10)
C1 0.0201(12) 0.0226(13) 0.0176(13) -0.0075(11) 0.0076(10) -0.0104(11)
C2 0.0208(13) 0.0225(13) 0.0212(14) -0.0065(11) 0.0063(10) -0.0120(11)
C3 0.0246(13) 0.0187(13) 0.0235(14) -0.0071(11) 0.0085(11) -0.0091(11)
C4 0.0202(13) 0.0273(14) 0.0193(13) -0.0057(11) 0.0051(10) -0.0100(11)
C5 0.0214(13) 0.0276(14) 0.0168(13) -0.0083(11) 0.0059(10) -0.0123(11)
C6 0.0205(13) 0.0195(13) 0.0207(14) -0.0050(11) 0.0036(10) -0.0044(11)
C7 0.0257(14) 0.0266(14) 0.0211(14) -0.0065(12) -0.0016(11) -0.0094(12)
C8 0.0363(16) 0.0283(15) 0.0148(13) -0.0078(11) 0.0050(11) -0.0122(13)
C9 0.0310(15) 0.0245(14) 0.0252(15) -0.0098(12) 0.0108(12) -0.0131(12)
C10 0.0294(14) 0.0212(13) 0.0240(14) -0.0110(11) 0.0090(11) -0.0113(12)
C11 0.0266(14) 0.0347(16) 0.0394(18) -0.0185(14) 0.0084(13) -0.0196(13)
C12 0.0349(16) 0.0249(15) 0.0426(19) -0.0131(14) 0.0117(14) -0.0120(13)
C13 0.0249(15) 0.0376(17) 0.0276(16) -0.0058(13) 0.0010(12) -0.0089(13)
C14 0.0315(15) 0.0416(17) 0.0229(15) -0.0172(13) 0.0065(12) -0.0192(14)
C15 0.0354(17) 0.0305(16) 0.0418(19) -0.0082(14) 0.0176(14) -0.0180(14)
C16 0.046(2) 0.045(2) 0.061(2) -0.0171(18) 0.0365(18) -0.0213(18)
C17 0.055(2) 0.043(2) 0.053(2) -0.0024(18) 0.0255(19) -0.0238(19)
C18 0.047(2) 0.049(2) 0.073(3) -0.020(2) 0.0175(19) -0.0349(19)
C19 0.0223(14) 0.0332(17) 0.0410(19) -0.0067(14) 0.0037(13) -0.0060(13)
C20 0.0457(19) 0.0285(16) 0.0351(18) -0.0143(14) 0.0161(15) -0.0112(15)
C21 0.0195(13) 0.0161(12) 0.0278(15) -0.0069(11) 0.0012(11) -0.0026(11)
C22 0.0228(13) 0.0256(14) 0.0247(15) -0.0098(12) 0.0010(11) -0.0067(12)
C23 0.0277(15) 0.0293(15) 0.0206(14) -0.0049(12) 0.0006(12) -0.0033(13)
C24 0.0240(14) 0.0242(15) 0.0319(17) 0.0012(13) 0.0047(12) -0.0042(12)
C25 0.0244(14) 0.0178(13) 0.0383(17) -0.0066(12) 0.0009(12) -0.0063(12)
C26 0.0282(14) 0.0243(14) 0.0238(14) -0.0105(12) 0.0118(12) -0.0075(12)
C27 0.0266(14) 0.0252(14) 0.0271(15) -0.0086(12) 0.0087(12) -0.0124(12)
C28 0.0328(15) 0.0185(13) 0.0280(15) -0.0097(12) 0.0112(12) -0.0105(12)
C29 0.0318(15) 0.0220(14) 0.0198(14) -0.0087(11) 0.0054(11) -0.0075(12)
C30 0.0345(15) 0.0255(14) 0.0212(14) -0.0134(12) 0.0043(12) -0.0096(13)
C31 0.0320(17) 0.0267(16) 0.077(3) -0.0218(17) -0.0038(17) -0.0116(14)
C32 0.0322(18) 0.043(2) 0.056(2) 0.0029(18) 0.0156(16) -0.0140(16)
C33 0.0404(18) 0.052(2) 0.0235(16) -0.0136(16) 0.0018(14) 0.0021(17)
C34 0.0277(15) 0.0376(18) 0.0425(19) -0.0212(15) -0.0045(13) -0.0081(14)
C35 0.0348(16) 0.0273(15) 0.0256(16) -0.0082(13) 0.0005(13) -0.0046(13)
C36 0.061(3) 0.057(3) 0.068(3) -0.029(2) -0.031(2) -0.005(2)
C37 0.046(2) 0.047(2) 0.041(2) 0.0057(17) 0.0073(17) -0.0021(18)
C38 0.0355(18) 0.044(2) 0.0358(19) -0.0109(16) 0.0055(15) -0.0019(16)
C39 0.077(3) 0.039(2) 0.043(2) -0.0268(17) 0.0144(19) -0.018(2)
C40 0.0322(17) 0.0353(18) 0.048(2) -0.0081(16) 0.0150(15) -0.0064(15)
C41 0.0221(13) 0.0222(13) 0.0175(13) -0.0099(11) 0.0041(10) -0.0099(11)
C42 0.0199(12) 0.0222(13) 0.0175(13) -0.0087(11) 0.0039(10) -0.0097(11)
C43 0.0258(14) 0.0346(16) 0.0252(14) -0.0194(13) 0.0086(11) -0.0163(13)
C44 0.0311(17) 0.071(2) 0.043(2) -0.0342(19) 0.0100(15) -0.0313(18)
C45 0.031(2) 0.169(6) 0.127(5) -0.111(4) 0.021(2) -0.043(3)
C46 0.098(4) 0.101(4) 0.052(3) -0.021(3) -0.002(2) -0.081(3)
C47 0.053(2) 0.080(3) 0.043(2) -0.029(2) 0.0034(18) -0.042(2)
C48 0.0232(13) 0.0182(13) 0.0231(14) -0.0089(11) -0.0004(11) -0.0077(11)
C49 0.0241(15) 0.0335(17) 0.067(2) -0.0280(17) 0.0002(15) -0.0127(14)
C50 0.038(2) 0.035(2) 0.161(5) -0.046(3) -0.003(3) -0.0165(18)
C51 0.052(2) 0.106(4) 0.072(3) -0.063(3) 0.008(2) -0.041(3)
C52 0.0273(17) 0.047(2) 0.088(3) -0.032(2) 0.0055(18) -0.0199(16)
C1S 0.156(7) 0.136(6) 0.123(6) -0.039(5) 0.017(5) -0.114(6)
C2S 0.128(6) 0.106(5) 0.119(6) -0.039(5) 0.009(5) -0.070(5)
C3S 0.195(8) 0.155(7) 0.094(5) -0.038(5) 0.024(5) -0.138(7)

loop_
_atom_type_symbol
_atom_type_description
_atom_type_scat_dispersion_real
_atom_type_scat_dispersion_imag
_atom_type_scat_source
C C 0.0033 0.0016 'International Tables Vol C Tables 4.2.6.8 and 6.1.1.4'
H H 0.0000 0.0000 'International Tables Vol C Tables 4.2.6.8 and 6.1.1.4'
N N 0.0061 0.0033 'International Tables Vol C Tables 4.2.6.8 and 6.1.1.4'
O O 0.0106 0.0060 'International Tables Vol C Tables 4.2.6.8 and 6.1.1.4'
Si Si 0.0817 0.0704 'International Tables Vol C Tables 4.2.6.8 and 6.1.1.4'
Hf Hf -0.5830 6.1852 'International Tables Vol C Tables 4.2.6.8 and 6.1.1.4'

loop_
_geom_angle_atom_site_label_1
_geom_angle_atom_site_label_2
_geom_angle_atom_site_label_3
_geom_angle
_geom_angle_site_symmetry_1
N1 Hf1 O3 59.05(7) .
N1 Hf1 O1 70.24(7) .
O3 Hf1 O1 129.30(6) .
N1 Hf1 C7 127.21(9) .
O3 Hf1 C7 133.02(9) .
O1 Hf1 C7 77.87(8) .
N1 Hf1 C1 144.03(9) .
O3 Hf1 C1 111.55(8) .
O1 Hf1 C1 109.47(8) .
C7 Hf1 C1 85.76(9) .
N1 Hf1 C5 116.66(8) .
O3 Hf1 C5 79.60(8) .
O1 Hf1 C5 127.66(8) .
C7 Hf1 C5 116.13(9) .
C1 Hf1 C5 33.76(8) .
N1 Hf1 C6 148.46(9) .
O3 Hf1 C6 112.67(8) .
O1 Hf1 C6 109.91(8) .
C7 Hf1 C6 33.29(9) .
C1 Hf1 C6 67.07(8) .
C5 Hf1 C6 88.84(9) .
N1 Hf1 C2 123.14(9) .
O3 Hf1 C2 131.15(8) .
O1 Hf1 C2 77.21(8) .
C7 Hf1 C2 87.45(9) .
C1 Hf1 C2 33.48(8) .
C5 Hf1 C2 55.12(9) .
C6 Hf1 C2 86.07(9) .
N1 Hf1 C10 120.75(9) .
O3 Hf1 C10 81.99(8) .
O1 Hf1 C10 127.34(8) .
C7 Hf1 C10 54.02(10) .
C1 Hf1 C10 88.88(8) .
C5 Hf1 C10 95.09(9) .
C6 Hf1 C10 32.99(9) .
C2 Hf1 C10 116.09(9) .
N1 Hf1 C4 89.63(8) .
O3 Hf1 C4 78.40(8) .
O1 Hf1 C4 103.01(8) .
C7 Hf1 C4 138.95(9) .
C1 Hf1 C4 54.77(8) .
C5 Hf1 C4 32.71(9) .
C6 Hf1 C4 119.78(8) .
C2 Hf1 C4 53.94(9) .
C10 Hf1 C4 126.58(9) .
N1 Hf1 C3 93.01(8) .
O3 Hf1 C3 107.32(8) .
O1 Hf1 C3 74.38(8) .
C7 Hf1 C3 117.71(9) .
C1 Hf1 C3 54.66(8) .
C5 Hf1 C3 54.08(9) .
C6 Hf1 C3 117.83(9) .
C2 Hf1 C3 32.58(8) .
C10 Hf1 C3 143.46(8) .
C4 Hf1 C3 31.92(9) .
N1 Hf1 C8 97.59(9) .
O3 Hf1 C8 109.43(8) .
O1 Hf1 C8 75.18(8) .
C7 Hf1 C8 32.52(9) .
C1 Hf1 C8 117.48(9) .
C5 Hf1 C8 143.04(9) .
C6 Hf1 C8 54.35(9) .
C2 Hf1 C8 117.61(9) .
C10 Hf1 C8 53.05(9) .
C4 Hf1 C8 171.33(9) .
C3 Hf1 C8 142.01(9) .
N2 Hf2 O4 58.87(7) .
N2 Hf2 O2 70.91(7) .
O4 Hf2 O2 129.69(6) .
N2 Hf2 C21 141.69(9) .
O4 Hf2 C21 107.93(8) .
O2 Hf2 C21 113.23(8) .
N2 Hf2 C27 131.18(9) .
O4 Hf2 C27 132.51(9) .
O2 Hf2 C27 79.29(8) .
C21 Hf2 C27 85.39(9) .
N2 Hf2 C26 148.37(9) .
O4 Hf2 C26 109.17(9) .
O2 Hf2 C26 112.14(8) .
C21 Hf2 C26 68.06(9) .
C27 Hf2 C26 33.29(9) .
N2 Hf2 C22 125.78(9) .
O4 Hf2 C22 131.75(8) .
O2 Hf2 C22 79.88(8) .
C21 Hf2 C22 33.76(9) .
C27 Hf2 C22 83.85(9) .
C26 Hf2 C22 84.76(9) .
N2 Hf2 C25 111.72(9) .
O4 Hf2 C25 78.06(8) .
O2 Hf2 C25 126.84(9) .
C21 Hf2 C25 33.54(9) .
C27 Hf2 C25 117.09(9) .
C26 Hf2 C25 91.86(9) .
C22 Hf2 C25 54.94(10) .
N2 Hf2 C30 118.27(9) .
O4 Hf2 C30 79.87(9) .
O2 Hf2 C30 125.67(8) .
C21 Hf2 C30 90.99(9) .
C27 Hf2 C30 53.92(10) .
C26 Hf2 C30 33.00(9) .
C22 Hf2 C30 115.91(9) .
C25 Hf2 C30 100.57(10) .
N2 Hf2 C24 87.15(9) .
O4 Hf2 C24 81.48(9) .
O2 Hf2 C24 99.62(9) .
C21 Hf2 C24 54.58(9) .
C27 Hf2 C24 136.39(9) .
C26 Hf2 C24 121.72(9) .
C22 Hf2 C24 53.60(9) .
C25 Hf2 C24 32.55(10) .
C30 Hf2 C24 132.50(10) .
N2 Hf2 C23 94.62(9) .
O4 Hf2 C23 111.57(9) .
O2 Hf2 C23 73.27(9) .
C21 Hf2 C23 54.49(9) .
C27 Hf2 C23 112.95(10) .
C26 Hf2 C23 116.68(9) .
C22 Hf2 C23 32.28(9) .
C25 Hf2 C23 53.61(10) .
C30 Hf2 C23 145.30(9) .
C24 Hf2 C23 31.56(10) .
N2 Hf2 C28 100.81(8) .
O4 Hf2 C28 111.90(8) .
O2 Hf2 C28 73.23(8) .
C21 Hf2 C28 117.06(9) .
C27 Hf2 C28 32.21(9) .
C26 Hf2 C28 53.93(9) .
C22 Hf2 C28 113.24(9) .
C25 Hf2 C28 145.76(9) .
C30 Hf2 C28 52.54(9) .
C24 Hf2 C28 166.54(10) .
C23 Hf2 C28 135.79(10) .
C19 Si1 C6 110.90(14) .
C19 Si1 C20 108.53(15) .
C6 Si1 C20 111.70(14) .
C19 Si1 C1 115.81(13) .
C6 Si1 C1 94.44(11) .
C20 Si1 C1 114.85(14) .
C39 Si2 C40 108.18(18) .
C39 Si2 C26 109.86(16) .
C40 Si2 C26 114.70(15) .
C39 Si2 C21 114.87(16) .
C40 Si2 C21 113.83(14) .
C26 Si2 C21 95.07(12) .
C42 O1 Hf1 117.25(16) .
C41 O2 Hf2 117.55(16) .
C43 O3 Hf1 99.35(16) .
C48 O4 Hf2 99.50(15) .
C41 N1 C43 136.8(2) .
C41 N1 Hf1 124.53(18) .
C43 N1 Hf1 98.53(15) .
C42 N2 C48 138.2(2) .
C42 N2 Hf2 123.27(18) .
C48 N2 Hf2 98.04(15) .
C43 N3 C44 123.2(3) .
C48 N4 C49 121.6(2) .
C2 C1 C5 106.5(2) .
C2 C1 Si1 124.4(2) .
C5 C1 Si1 124.5(2) .
C2 C1 Hf1 73.95(14) .
C5 C1 Hf1 73.11(14) .
Si1 C1 Hf1 99.20(10) .
C3 C2 C1 108.4(2) .
C3 C2 C11 123.0(2) .
C1 C2 C11 128.5(2) .
C3 C2 Hf1 76.05(15) .
C1 C2 Hf1 72.56(14) .
C11 C2 Hf1 121.03(18) .
C4 C3 C2 108.5(2) .
C4 C3 C12 125.7(3) .
C2 C3 C12 125.7(3) .
C4 C3 Hf1 73.95(15) .
C2 C3 Hf1 71.38(14) .
C12 C3 Hf1 123.93(19) .
C3 C4 C5 108.4(2) .
C3 C4 C13 124.6(3) .
C5 C4 C13 126.9(3) .
C3 C4 Hf1 74.13(15) .
C5 C4 Hf1 70.69(15) .
C13 C4 Hf1 123.71(18) .
C4 C5 C1 108.2(2) .
C4 C5 C14 125.2(2) .
C1 C5 C14 126.5(2) .
C4 C5 Hf1 76.60(15) .
C1 C5 Hf1 73.12(14) .
C14 C5 Hf1 117.48(18) .
C10 C6 C7 105.5(2) .
C10 C6 Si1 125.8(2) .
C7 C6 Si1 124.0(2) .
C10 C6 Hf1 74.24(15) .
C7 C6 Hf1 72.41(15) .
Si1 C6 Hf1 99.09(11) .
C8 C7 C6 109.2(3) .
C8 C7 Hf1 77.21(16) .
C6 C7 Hf1 74.31(15) .
C9 C8 C7 108.8(3) .
C9 C8 Hf1 76.92(16) .
C7 C8 Hf1 70.27(15) .
C8 C9 C10 106.4(2) .
C8 C9 C15 126.0(3) .
C10 C9 C15 126.7(3) .
C8 C9 Hf1 71.66(15) .
C10 C9 Hf1 69.60(15) .
C15 C9 Hf1 132.0(2) .
C9 C10 C6 110.0(3) .
C9 C10 Hf1 78.31(16) .
C6 C10 Hf1 72.78(15) .
C9 C15 C18 111.3(3) .
C9 C15 C16 112.0(3) .
C18 C15 C16 110.1(3) .
C9 C15 C17 105.6(3) .
C18 C15 C17 109.0(3) .
C16 C15 C17 108.7(3) .
C25 C21 C22 106.5(2) .
C25 C21 Si2 126.3(2) .
C22 C21 Si2 122.7(2) .
C25 C21 Hf2 74.48(15) .
C22 C21 Hf2 74.00(15) .
Si2 C21 Hf2 98.12(11) .
C23 C22 C21 108.4(3) .
C23 C22 C34 122.5(3) .
C21 C22 C34 128.8(3) .
C23 C22 Hf2 77.51(16) .
C21 C22 Hf2 72.23(15) .
C34 C22 Hf2 121.06(19) .
C24 C23 C22 108.4(3) .
C24 C23 C33 127.3(3) .
C22 C23 C33 124.2(3) .
C24 C23 Hf2 73.80(16) .
C22 C23 Hf2 70.22(16) .
C33 C23 Hf2 124.8(2) .
C23 C24 C25 108.5(3) .
C23 C24 C32 125.5(3) .
C25 C24 C32 125.9(3) .
C23 C24 Hf2 74.64(17) .
C25 C24 Hf2 70.89(16) .
C32 C24 Hf2 124.0(2) .
C24 C25 C21 108.1(3) .
C24 C25 C31 124.0(3) .
C21 C25 C31 127.8(3) .
C24 C25 Hf2 76.57(17) .
C21 C25 Hf2 71.98(15) .
C31 C25 Hf2 121.0(2) .
C27 C26 C30 105.8(2) .
C27 C26 Si2 124.5(2) .
C30 C26 Si2 125.0(2) .
C27 C26 Hf2 72.94(15) .
C30 C26 Hf2 75.20(15) .
Si2 C26 Hf2 97.81(11) .
C28 C27 C26 108.9(3) .
C28 C27 Hf2 78.36(16) .
C26 C27 Hf2 73.76(16) .
C27 C28 C29 109.2(2) .
C27 C28 Hf2 69.43(15) .
C29 C28 Hf2 77.21(16) .
C28 C29 C30 106.0(2) .
C28 C29 C35 125.3(3) .
C30 C29 C35 127.9(3) .
C28 C29 Hf2 71.64(15) .
C30 C29 Hf2 69.07(15) .
C35 C29 Hf2 131.28(19) .
C29 C30 C26 109.9(3) .
C29 C30 Hf2 79.18(16) .
C26 C30 Hf2 71.80(15) .
C29 C35 C36 110.5(3) .
C29 C35 C38 112.3(3) .
C36 C35 C38 109.7(3) .
C29 C35 C37 107.6(3) .
C36 C35 C37 108.3(3) .
C38 C35 C37 108.4(3) .
O2 C41 N1 132.3(3) .
O2 C41 C42 118.9(2) .
N1 C41 C42 108.9(2) .
O1 C42 N2 132.8(2) .
O1 C42 C41 118.5(2) .
N2 C42 C41 108.7(2) .
N3 C43 O3 135.9(3) .
N3 C43 N1 121.1(2) .
O3 C43 N1 103.0(2) .
N3 C43 Hf1 171.3(2) .
O3 C43 Hf1 52.10(12) .
N1 C43 Hf1 50.94(12) .
N3 C44 C47 111.0(3) .
N3 C44 C45 105.4(3) .
C47 C44 C45 109.9(3) .
N3 C44 C46 111.7(3) .
C47 C44 C46 109.3(3) .
C45 C44 C46 109.6(4) .
N4 C48 O4 134.2(3) .
N4 C48 N2 122.5(2) .
O4 C48 N2 103.3(2) .
N4 C48 Hf2 172.1(2) .
O4 C48 Hf2 51.98(12) .
N2 C48 Hf2 51.54(12) .
N4 C49 C51 111.3(3) .
N4 C49 C50 111.3(3) .
C51 C49 C50 111.2(3) .
N4 C49 C52 105.3(3) .
C51 C49 C52 109.1(3) .
C50 C49 C52 108.4(3) .
C3S C1S C2S 118.6(8) 2_747
C1S C2S C3S 121.1(7) .
C1S C3S C2S 120.3(7) 2_747

loop_
_geom_bond_atom_site_label_1
_geom_bond_atom_site_label_2
_geom_bond_distance
_geom_bond_site_symmetry_2
Hf1 N1 2.165(2) .
Hf1 O3 2.2054(18) .
Hf1 O1 2.2440(18) .
Hf1 C7 2.467(3) .
Hf1 C1 2.478(2) .
Hf1 C5 2.478(3) .
Hf1 C6 2.492(2) .
Hf1 C2 2.496(3) .
Hf1 C10 2.511(3) .
Hf1 C4 2.554(3) .
Hf1 C3 2.556(3) .
Hf1 C8 2.556(3) .
Hf2 N2 2.175(2) .
Hf2 O4 2.1970(19) .
Hf2 O2 2.2115(18) .
Hf2 C21 2.466(2) .
Hf2 C27 2.469(3) .
Hf2 C26 2.480(3) .
Hf2 C22 2.489(3) .
Hf2 C25 2.498(3) .
Hf2 C30 2.524(3) .
Hf2 C24 2.572(3) .
Hf2 C23 2.582(3) .
Hf2 C28 2.583(3) .
Si1 C19 1.860(3) .
Si1 C6 1.864(3) .
Si1 C20 1.860(3) .
Si1 C1 1.877(3) .
Si2 C39 1.856(4) .
Si2 C40 1.861(3) .
Si2 C26 1.873(3) .
Si2 C21 1.879(3) .
O1 C42 1.267(3) .
O2 C41 1.269(3) .
O3 C43 1.336(3) .
O4 C48 1.332(3) .
N1 C41 1.295(3) .
N1 C43 1.417(3) .
N2 C42 1.302(3) .
N2 C48 1.407(3) .
N3 C43 1.259(3) .
N3 C44 1.477(4) .
N4 C48 1.268(3) .
N4 C49 1.474(4) .
C1 C2 1.433(4) .
C1 C5 1.439(4) .
C2 C3 1.418(4) .
C2 C11 1.510(4) .
C3 C4 1.405(4) .
C3 C12 1.496(4) .
C4 C5 1.419(4) .
C4 C13 1.504(4) .
C5 C14 1.503(4) .
C6 C10 1.420(4) .
C6 C7 1.420(4) .
C7 C8 1.409(4) .
C8 C9 1.404(4) .
C9 C10 1.423(4) .
C9 C15 1.515(4) .
C15 C18 1.517(5) .
C15 C16 1.535(4) .
C15 C17 1.540(5) .
C21 C25 1.433(4) .
C21 C22 1.439(4) .
C22 C23 1.412(4) .
C22 C34 1.508(4) .
C23 C24 1.402(5) .
C23 C33 1.503(4) .
C24 C25 1.423(4) .
C24 C32 1.507(4) .
C25 C31 1.501(4) .
C26 C27 1.418(4) .
C26 C30 1.422(4) .
C27 C28 1.406(4) .
C28 C29 1.408(4) .
C29 C30 1.422(4) .
C29 C35 1.520(4) .
C35 C36 1.520(5) .
C35 C38 1.524(4) .
C35 C37 1.529(5) .
C41 C42 1.506(4) .
C44 C47 1.508(5) .
C44 C45 1.516(5) .
C44 C46 1.521(6) .
C49 C51 1.521(5) .
C49 C50 1.529(5) .
C49 C52 1.531(4) .
C1S C3S 1.314(8) 2_747
C1S C2S 1.367(8) .
C2S C3S 1.396(9) .
C3S C1S 1.314(8) 2_747
